data_4339810
loop_
_publ_author_name
'Zhou, Lei'
'Powell, Douglas'
'Nicholas, Kenneth M.'

_publ_section_title
;
 Tripodal bis(imidazole) thioether copper(I) complexes: mimics of the
 Cu(M) site of copper hydroxylase enzymes.
;
_journal_issue 19
_journal_name_full 'Inorganic chemistry'
_journal_page_first 7789
_journal_page_last 7799
_journal_paper_doi 10.1021/ic700447k
_journal_volume 46
_journal_year 2007
_chemical_formula_moiety 'C80 H84 Cu2 N10 O6 S2, 2(P F6), 2(C3 H7 N O), C4 H10 O'
_chemical_formula_sum 'C90 H108 Cu2 F12 N12 O9 P2 S2'
_chemical_formula_weight 1983.02
_chemical_name_systematic
; 
 ? 
;
_space_group_IT_number 2
_symmetry_cell_setting triclinic
_symmetry_space_group_name_Hall '-P 1'
_symmetry_space_group_name_H-M 'P -1'
_atom_sites_solution_hydrogens geom
_atom_sites_solution_primary direct
_atom_sites_solution_secondary difmap
_audit_creation_method SHELXL-97
_cell_angle_alpha 83.976(5)
_cell_angle_beta 79.171(5)
_cell_angle_gamma 81.070(5)
_cell_formula_units_Z 1
_cell_length_a 9.7020(12)
_cell_length_b 15.521(2)
_cell_length_c 15.775(2)
_cell_measurement_reflns_used 6161
_cell_measurement_temperature 100(2)
_cell_measurement_theta_max 28.30
_cell_measurement_theta_min 2.37
_cell_volume 2297.9(5)
_computing_cell_refinement 'Bruker SMART'
_computing_data_collection 'Bruker SMART'
_computing_data_reduction 'Bruker SAINT'
_computing_molecular_graphics 'SHELXTL (Sheldrick, 2000)'
_computing_publication_material 'SHELXTL (Sheldrick, 2000)'
_computing_structure_refinement 'SHELXTL (Sheldrick, 2000)'
_computing_structure_solution 'SHELXTL (Sheldrick, 2000)'
_diffrn_ambient_temperature 100(2)
_diffrn_measured_fraction_theta_full 0.999
_diffrn_measured_fraction_theta_max 0.999
_diffrn_measurement_device_type 'Bruker APEX'
_diffrn_measurement_method '\w scans'
_diffrn_radiation_monochromator graphite
_diffrn_radiation_source 'fine-focus sealed tube'
_diffrn_radiation_type MoK\a
_diffrn_radiation_wavelength 0.71073
_diffrn_reflns_av_R_equivalents 0.0330
_diffrn_reflns_av_sigmaI/netI 0.0373
_diffrn_reflns_limit_h_max 11
_diffrn_reflns_limit_h_min -11
_diffrn_reflns_limit_k_max 19
_diffrn_reflns_limit_k_min -19
_diffrn_reflns_limit_l_max 19
_diffrn_reflns_limit_l_min -19
_diffrn_reflns_number 27130
_diffrn_reflns_theta_full 26.00
_diffrn_reflns_theta_max 26.00
_diffrn_reflns_theta_min 2.16
_diffrn_standards_number 0
_exptl_absorpt_coefficient_mu 0.631
_exptl_absorpt_correction_T_max 0.945
_exptl_absorpt_correction_T_min 0.762
_exptl_absorpt_correction_type multi-scan
_exptl_absorpt_process_details 'SADABS (Sheldrick, 2002)'
_exptl_crystal_colour green
_exptl_crystal_density_diffrn 1.433
_exptl_crystal_density_method 'not measured'
_exptl_crystal_description prism
_exptl_crystal_F_000 1032
_exptl_crystal_size_max 0.44
_exptl_crystal_size_mid 0.09
_exptl_crystal_size_min 0.09
_refine_diff_density_max 0.588
_refine_diff_density_min -1.383
_refine_diff_density_rms 0.074
_refine_ls_extinction_method none
_refine_ls_goodness_of_fit_ref 1.000
_refine_ls_hydrogen_treatment constr
_refine_ls_matrix_type full
_refine_ls_number_parameters 614
_refine_ls_number_reflns 9010
_refine_ls_number_restraints 40
_refine_ls_restrained_S_all 1.007
_refine_ls_R_factor_all 0.0591
_refine_ls_R_factor_gt 0.0457
_refine_ls_shift/su_max 0.002
_refine_ls_shift/su_mean 0.000
_refine_ls_structure_factor_coef Fsqd
_refine_ls_weighting_details 'calc w=1/[\s^2^(Fo^2^)+(0.0800P)^2^+1.3000P] where P=(Fo^2^+2Fc^2^)/3'
_refine_ls_weighting_scheme calc
_refine_ls_wR_factor_gt 0.1210
_refine_ls_wR_factor_ref 0.1298
_reflns_number_gt 7295
_reflns_number_total 9010
_reflns_threshold_expression I>2\s(I)
_cod_data_source_file ic700447k-file004.cif
_cod_data_source_block kn5093
_cod_depositor_comments
;
The following automatic conversions were performed:

'_symmetry_cell_setting' value 'Triclinic' changed to 'triclinic'
according to
/usr/data/users/saulius/automatic-downloads/retrospective/ACS/lib/dictionaries/cif_core.dic
dictionary named 'cif_core.dic' version 2.4.2 from 2011-04-26.

Automatic conversion script
Id: cif_fix_values 2281 2013-09-26 08:29:07Z andrius 
;
_cod_database_code 4339810

loop_
_symmetry_equiv_pos_as_xyz
'x, y, z'
'-x, -y, -z'

loop_
_atom_site_label
_atom_site_type_symbol
_atom_site_fract_x
_atom_site_fract_y
_atom_site_fract_z
_atom_site_U_iso_or_equiv
_atom_site_adp_type
_atom_site_occupancy
_atom_site_symmetry_multiplicity
_atom_site_calc_flag
_atom_site_refinement_flags
_atom_site_disorder_assembly
_atom_site_disorder_group
Cu1 Cu 0.47112(3) 0.586608(18) 0.540755(18) 0.02067(10) Uani 1 1 d D . .
S1 S 0.78002(9) 0.33053(5) 0.54388(6) 0.0264(2) Uani 0.814(2) 1 d PD A 1
S1' S 0.7952(4) 0.3739(3) 0.5074(2) 0.0264(2) Uani 0.186(2) 1 d PD . 2
N1 N 0.4880(2) 0.59149(13) 0.66186(13) 0.0214(4) Uani 1 1 d . . .
C2 C 0.4683(3) 0.65243(16) 0.72271(16) 0.0221(5) Uani 1 1 d . . .
C3 C 0.5035(3) 0.61038(17) 0.79774(16) 0.0250(5) Uani 1 1 d . . .
N4 N 0.5450(2) 0.52254(13) 0.78228(13) 0.0236(5) Uani 1 1 d . . .
C5 C 0.5346(3) 0.51501(16) 0.69957(16) 0.0211(5) Uani 1 1 d . . .
C6 C 0.4132(3) 0.74525(16) 0.70577(16) 0.0246(5) Uani 1 1 d . . .
C7 C 0.2975(3) 0.76777(18) 0.66383(17) 0.0296(6) Uani 1 1 d . . .
H7 H 0.2558 0.7233 0.6450 0.035 Uiso 1 1 calc R . .
C8 C 0.2425(3) 0.85486(19) 0.64939(19) 0.0361(7) Uani 1 1 d . . .
H8 H 0.1628 0.8698 0.6211 0.043 Uiso 1 1 calc R . .
C9 C 0.3028(4) 0.91985(19) 0.6757(2) 0.0390(7) Uani 1 1 d . . .
H9 H 0.2643 0.9795 0.6661 0.047 Uiso 1 1 calc R . .
C10 C 0.4191(4) 0.89814(19) 0.7161(2) 0.0395(7) Uani 1 1 d . . .
H10 H 0.4617 0.9430 0.7334 0.047 Uiso 1 1 calc R . .
C11 C 0.4745(3) 0.81129(18) 0.73158(18) 0.0320(6) Uani 1 1 d . . .
H11 H 0.5542 0.7968 0.7598 0.038 Uiso 1 1 calc R . .
C12 C 0.5055(3) 0.64658(17) 0.87993(16) 0.0280(6) Uani 1 1 d . . .
C13 C 0.3839(4) 0.6900(2) 0.9247(2) 0.0432(8) Uani 1 1 d . . .
H13 H 0.2956 0.6905 0.9067 0.052 Uiso 1 1 calc R . .
C14 C 0.3901(5) 0.7330(2) 0.9966(2) 0.0576(10) Uani 1 1 d . . .
H14 H 0.3059 0.7636 1.0270 0.069 Uiso 1 1 calc R . .
C15 C 0.5148(5) 0.7318(2) 1.0235(2) 0.0576(11) Uani 1 1 d . . .
H15 H 0.5179 0.7622 1.0722 0.069 Uiso 1 1 calc R . .
C16 C 0.6368(5) 0.6871(2) 0.9810(2) 0.0530(10) Uani 1 1 d . . .
H16 H 0.7238 0.6854 1.0008 0.064 Uiso 1 1 calc R . .
C17 C 0.6325(4) 0.6445(2) 0.9092(2) 0.0405(7) Uani 1 1 d . . .
H17 H 0.7170 0.6135 0.8797 0.049 Uiso 1 1 calc R . .
C18 C 0.5680(4) 0.45375(18) 0.85131(18) 0.0364(7) Uani 1 1 d . . .
H18A H 0.5812 0.3964 0.8279 0.055 Uiso 1 1 d R . .
H18B H 0.4852 0.4581 0.8979 0.055 Uiso 1 1 d R . .
H18C H 0.6524 0.4607 0.8742 0.055 Uiso 1 1 d R . .
C19 C 0.5777(3) 0.43562(15) 0.64464(16) 0.0213(5) Uani 1 1 d . A .
C20 C 0.5188(3) 0.35506(16) 0.69140(15) 0.0211(5) Uani 1 1 d . . .
N21 N 0.5927(2) 0.27973(13) 0.71078(13) 0.0225(4) Uani 1 1 d . . .
C22 C 0.4955(3) 0.22495(16) 0.74885(16) 0.0231(5) Uani 1 1 d . . .
C23 C 0.3601(3) 0.26904(16) 0.75218(16) 0.0229(5) Uani 1 1 d . . .
N24 N 0.3766(2) 0.35291(13) 0.71582(13) 0.0215(4) Uani 1 1 d . . .
C25 C 0.5455(3) 0.13463(16) 0.78065(17) 0.0259(6) Uani 1 1 d . . .
C26 C 0.6786(3) 0.09337(18) 0.74322(19) 0.0317(6) Uani 1 1 d . . .
H26 H 0.7338 0.1229 0.6962 0.038 Uiso 1 1 calc R . .
C27 C 0.7306(3) 0.01030(19) 0.7739(2) 0.0408(7) Uani 1 1 d . . .
H27 H 0.8205 -0.0172 0.7474 0.049 Uiso 1 1 calc R . .
C28 C 0.6521(4) -0.03307(19) 0.8432(2) 0.0428(8) Uani 1 1 d . . .
H28 H 0.6891 -0.0896 0.8651 0.051 Uiso 1 1 calc R . .
C29 C 0.5204(4) 0.00598(19) 0.88028(19) 0.0394(7) Uani 1 1 d . . .
H29 H 0.4659 -0.0241 0.9272 0.047 Uiso 1 1 calc R . .
C30 C 0.4667(3) 0.08954(17) 0.84922(17) 0.0310(6) Uani 1 1 d . . .
H30 H 0.3756 0.1159 0.8751 0.037 Uiso 1 1 calc R . .
C31 C 0.2193(3) 0.24114(17) 0.78078(16) 0.0255(5) Uani 1 1 d . . .
C32 C 0.1804(3) 0.17543(19) 0.73985(19) 0.0329(6) Uani 1 1 d . . .
H32 H 0.2457 0.1483 0.6944 0.040 Uiso 1 1 calc R . .
C33 C 0.0471(3) 0.1493(2) 0.7650(2) 0.0405(7) Uani 1 1 d . . .
H33 H 0.0217 0.1042 0.7371 0.049 Uiso 1 1 calc R . .
C34 C -0.0483(3) 0.1889(2) 0.8307(2) 0.0413(7) Uani 1 1 d . . .
H34 H -0.1392 0.1707 0.8483 0.050 Uiso 1 1 calc R . .
C35 C -0.0121(3) 0.2551(2) 0.8712(2) 0.0398(7) Uani 1 1 d . . .
H35 H -0.0786 0.2830 0.9157 0.048 Uiso 1 1 calc R . .
C36 C 0.1215(3) 0.28051(19) 0.84665(18) 0.0315(6) Uani 1 1 d . . .
H36 H 0.1465 0.3253 0.8751 0.038 Uiso 1 1 calc R . .
C37 C 0.2605(3) 0.42296(17) 0.70496(19) 0.0307(6) Uani 1 1 d . . .
H37A H 0.2896 0.4618 0.6538 0.046 Uiso 1 1 d R . .
H37B H 0.2364 0.4565 0.7563 0.046 Uiso 1 1 d R . .
H37C H 0.1776 0.3976 0.6975 0.046 Uiso 1 1 d R . .
O38 O 0.51232(18) 0.46182(10) 0.57114(10) 0.0208(4) Uani 1 1 d . . .
C39 C 0.7450(3) 0.42267(17) 0.61605(18) 0.0279(6) Uani 1 1 d D . .
C40 C 0.7954(3) 0.50541(19) 0.56945(19) 0.0345(6) Uani 1 1 d . A .
H40A H 0.7723 0.5522 0.6091 0.052 Uiso 1 1 d R . .
H40B H 0.7483 0.5228 0.5193 0.052 Uiso 1 1 d R . .
H40C H 0.8982 0.4949 0.5500 0.052 Uiso 1 1 d R . .
C41 C 0.8260(3) 0.39300(19) 0.6916(2) 0.0377(7) Uani 1 1 d . A .
H41A H 0.8047 0.4380 0.7331 0.057 Uiso 1 1 d R . .
H41B H 0.9280 0.3841 0.6692 0.057 Uiso 1 1 d R . .
H41C H 0.7968 0.3380 0.7205 0.057 Uiso 1 1 d R . .
O42 O 0.7654(3) 0.37748(15) 0.45996(19) 0.0332(6) Uani 0.814(2) 1 d PD . 1
C43 C 0.9683(4) 0.3004(3) 0.5356(3) 0.0373(8) Uani 0.814(2) 1 d PD A 1
H43A H 1.0030 0.2603 0.4898 0.056 Uiso 0.814(2) 1 d PR A 1
H43B H 0.9895 0.2714 0.5908 0.056 Uiso 0.814(2) 1 d PR A 1
H43C H 1.0151 0.3530 0.5216 0.056 Uiso 0.814(2) 1 d PR A 1
O42' O 0.7277(11) 0.3748(6) 0.4329(6) 0.0332(6) Uani 0.186(2) 1 d PD . 2
C43' C 0.8331(17) 0.2584(4) 0.5354(11) 0.0373(8) Uani 0.186(2) 1 d PD A 2
H43D H 0.8602 0.2274 0.4824 0.056 Uiso 0.186(2) 1 d PR A 2
H43E H 0.7486 0.2375 0.5707 0.056 Uiso 0.186(2) 1 d PR A 2
H43F H 0.9110 0.2473 0.5683 0.056 Uiso 0.186(2) 1 d PR A 2
O44 O 0.5091(2) 0.70155(11) 0.49008(11) 0.0277(4) Uani 1 1 d . . .
C45 C 0.5896(3) 0.74643(17) 0.51338(17) 0.0278(6) Uani 1 1 d . . .
H45 H 0.6553 0.7185 0.5487 0.033 Uiso 1 1 calc R . .
N46 N 0.5873(2) 0.83017(14) 0.49120(15) 0.0263(5) Uani 1 1 d . . .
C47 C 0.4817(3) 0.87901(18) 0.44392(19) 0.0323(6) Uani 1 1 d . . .
H47A H 0.4264 0.8383 0.4264 0.048 Uiso 1 1 d R . .
H47B H 0.5286 0.9109 0.3923 0.048 Uiso 1 1 d R . .
H47C H 0.4184 0.9206 0.4812 0.048 Uiso 1 1 d R . .
C48 C 0.6850(4) 0.8788(2) 0.5200(2) 0.0432(8) Uani 1 1 d . . .
H48A H 0.7514 0.8380 0.5498 0.065 Uiso 1 1 d R . .
H48B H 0.6314 0.9215 0.5598 0.065 Uiso 1 1 d R . .
H48C H 0.7378 0.9095 0.4698 0.065 Uiso 1 1 d R . .
O1S O 0.1799(3) 0.30163(17) 0.35256(18) 0.0584(7) Uani 1 1 d . . .
N1S N 0.0516(3) 0.29270(17) 0.24944(17) 0.0401(6) Uani 1 1 d . . .
C1S C 0.1421(4) 0.2607(2) 0.3009(2) 0.0461(8) Uani 1 1 d . . .
H1S H 0.1813 0.2009 0.2978 0.055 Uiso 1 1 calc R . .
C2S C -0.0163(4) 0.3826(2) 0.2530(2) 0.0475(8) Uani 1 1 d . . .
H2SA H -0.0204 0.4018 0.3108 0.071 Uiso 1 1 d R . .
H2SB H -0.1126 0.3865 0.2410 0.071 Uiso 1 1 d R . .
H2SC H 0.0380 0.4201 0.2096 0.071 Uiso 1 1 d R . .
C3S C 0.0219(4) 0.2407(2) 0.1848(2) 0.0495(8) Uani 1 1 d . . .
H3SA H 0.0706 0.1808 0.1917 0.074 Uiso 1 1 d R . .
H3SB H 0.0556 0.2669 0.1268 0.074 Uiso 1 1 d R . .
H3SC H -0.0805 0.2396 0.1924 0.074 Uiso 1 1 d R . .
P1A P 1.0000 0.0000 0.5000 0.0327(2) Uani 1 2 d S . .
F1A F 0.96085(19) -0.03134(12) 0.41518(12) 0.0441(4) Uani 1 1 d . . .
F2A F 0.96696(19) -0.09153(12) 0.55184(13) 0.0455(5) Uani 1 1 d . . .
F3A F 0.83867(18) 0.04034(12) 0.52859(12) 0.0443(4) Uani 1 1 d . . .
P1B P 0.0000 0.5000 0.0000 0.0749(6) Uani 1 2 d S . .
F1B F 0.1383(3) 0.48642(15) -0.07299(14) 0.0861(9) Uani 1 1 d . . .
F2B F 0.0196(3) 0.39738(14) 0.02860(14) 0.0840(9) Uani 1 1 d . . .
F3B F 0.0922(3) 0.51604(16) 0.06840(14) 0.0864(9) Uani 1 1 d . . .
C1T C -0.1764(9) 0.0796(12) 0.0937(11) 0.089(4) Uani 0.50 1 d PDU . .
H1TA H -0.1980 0.1390 0.1127 0.133 Uiso 0.50 1 d PR . .
H1TB H -0.2043 0.0377 0.1426 0.133 Uiso 0.50 1 d PR . .
H1TC H -0.2287 0.0751 0.0473 0.133 Uiso 0.50 1 d PR . .
C2T C -0.0178(9) 0.0602(5) 0.0631(5) 0.073(2) Uani 0.50 1 d PDU . .
H2T1 H 0.0214 0.1143 0.0379 0.087 Uiso 0.50 1 calc PR . .
H2T2 H 0.0306 0.0348 0.1118 0.087 Uiso 0.50 1 calc PR . .
O3T O 0.0000 0.0000 0.0000 0.0686(10) Uani 1 2 d SDU . .
C4T C 0.1394(5) -0.0266(6) -0.0406(6) 0.083(2) Uani 0.50 1 d PDU . .
H4T1 H 0.1988 -0.0537 0.0024 0.100 Uiso 0.50 1 calc PR . .
H4T2 H 0.1823 0.0236 -0.0731 0.100 Uiso 0.50 1 calc PR . .
C5T C 0.1250(15) -0.0930(14) -0.1017(13) 0.116(5) Uani 0.50 1 d PDU . .
H5TA H 0.2190 -0.1238 -0.1235 0.174 Uiso 0.50 1 d PR . .
H5TB H 0.0658 -0.1348 -0.0682 0.174 Uiso 0.50 1 d PR . .
H5TC H 0.0809 -0.0652 -0.1506 0.174 Uiso 0.50 1 d PR . .

loop_
_atom_site_aniso_label
_atom_site_aniso_U_11
_atom_site_aniso_U_22
_atom_site_aniso_U_33
_atom_site_aniso_U_23
_atom_site_aniso_U_13
_atom_site_aniso_U_12
Cu1 0.03165(19) 0.01427(16) 0.01727(16) -0.00167(11) -0.00642(12) -0.00394(12)
S1 0.0287(4) 0.0215(4) 0.0283(5) -0.0033(3) -0.0042(3) -0.0018(3)
S1' 0.0287(4) 0.0215(4) 0.0283(5) -0.0033(3) -0.0042(3) -0.0018(3)
N1 0.0293(11) 0.0172(10) 0.0184(10) -0.0026(8) -0.0049(8) -0.0038(8)
C2 0.0275(13) 0.0196(12) 0.0204(12) -0.0031(10) -0.0052(10) -0.0045(10)
C3 0.0335(14) 0.0210(13) 0.0212(13) -0.0029(10) -0.0051(11) -0.0044(11)
N4 0.0340(12) 0.0176(10) 0.0210(11) -0.0008(8) -0.0102(9) -0.0029(9)
C5 0.0260(13) 0.0176(12) 0.0205(12) -0.0014(9) -0.0054(10) -0.0045(10)
C6 0.0342(14) 0.0200(13) 0.0182(12) -0.0037(10) -0.0023(10) -0.0008(10)
C7 0.0387(16) 0.0241(14) 0.0266(14) -0.0044(11) -0.0087(12) -0.0012(12)
C8 0.0457(18) 0.0297(15) 0.0323(15) -0.0023(12) -0.0129(13) 0.0040(13)
C9 0.061(2) 0.0191(14) 0.0356(16) -0.0002(12) -0.0121(15) 0.0033(13)
C10 0.065(2) 0.0207(14) 0.0369(17) -0.0046(12) -0.0154(15) -0.0082(14)
C11 0.0450(17) 0.0247(14) 0.0294(14) -0.0043(11) -0.0136(13) -0.0041(12)
C12 0.0451(16) 0.0217(13) 0.0184(13) -0.0013(10) -0.0057(11) -0.0085(12)
C13 0.0490(19) 0.0483(19) 0.0315(16) -0.0120(14) 0.0018(14) -0.0088(15)
C14 0.081(3) 0.051(2) 0.0371(19) -0.0200(16) 0.0135(19) -0.017(2)
C15 0.110(3) 0.048(2) 0.0232(16) -0.0078(15) -0.0060(19) -0.040(2)
C16 0.084(3) 0.055(2) 0.0325(17) -0.0015(16) -0.0262(18) -0.030(2)
C17 0.0520(19) 0.0420(18) 0.0325(16) -0.0049(13) -0.0177(14) -0.0086(15)
C18 0.064(2) 0.0216(14) 0.0261(14) 0.0020(11) -0.0175(14) -0.0041(13)
C19 0.0269(13) 0.0163(12) 0.0223(12) -0.0022(9) -0.0079(10) -0.0030(10)
C20 0.0258(13) 0.0197(12) 0.0189(12) -0.0029(9) -0.0058(10) -0.0038(10)
N21 0.0288(11) 0.0176(10) 0.0224(11) -0.0010(8) -0.0088(9) -0.0025(9)
C22 0.0322(14) 0.0183(12) 0.0211(12) -0.0017(10) -0.0095(10) -0.0044(10)
C23 0.0329(14) 0.0177(12) 0.0198(12) -0.0020(10) -0.0069(10) -0.0053(10)
N24 0.0271(11) 0.0167(10) 0.0214(10) -0.0028(8) -0.0055(9) -0.0025(8)
C25 0.0385(15) 0.0181(12) 0.0261(13) -0.0009(10) -0.0173(11) -0.0055(11)
C26 0.0347(15) 0.0244(14) 0.0383(16) 0.0013(12) -0.0145(13) -0.0038(11)
C27 0.0432(18) 0.0254(15) 0.057(2) 0.0003(14) -0.0220(15) 0.0009(13)
C28 0.057(2) 0.0227(15) 0.053(2) 0.0066(14) -0.0286(17) -0.0019(14)
C29 0.068(2) 0.0258(15) 0.0283(15) 0.0046(12) -0.0174(15) -0.0136(14)
C30 0.0495(18) 0.0210(13) 0.0247(14) -0.0021(11) -0.0113(12) -0.0056(12)
C31 0.0330(14) 0.0212(13) 0.0226(13) -0.0001(10) -0.0055(11) -0.0053(11)
C32 0.0356(16) 0.0300(15) 0.0331(15) -0.0105(12) 0.0029(12) -0.0098(12)
C33 0.0446(18) 0.0364(17) 0.0438(18) -0.0161(14) 0.0000(14) -0.0167(14)
C34 0.0380(17) 0.0474(19) 0.0408(18) -0.0106(14) 0.0024(14) -0.0190(14)
C35 0.0392(17) 0.0464(19) 0.0330(16) -0.0113(14) 0.0055(13) -0.0124(14)
C36 0.0393(16) 0.0303(15) 0.0266(14) -0.0073(11) -0.0045(12) -0.0085(12)
C37 0.0303(14) 0.0214(13) 0.0368(16) 0.0025(11) -0.0037(12) 0.0012(11)
O38 0.0309(10) 0.0160(8) 0.0169(8) -0.0010(7) -0.0073(7) -0.0037(7)
C39 0.0265(14) 0.0234(13) 0.0357(15) -0.0115(11) -0.0050(11) -0.0038(11)
C40 0.0307(15) 0.0387(17) 0.0351(16) -0.0019(13) -0.0034(12) -0.0117(13)
C41 0.0321(16) 0.0289(15) 0.057(2) -0.0005(14) -0.0195(14) -0.0055(12)
O42 0.0296(15) 0.0329(12) 0.040(2) -0.0081(12) -0.0098(11) -0.0037(11)
C43 0.0292(18) 0.040(2) 0.041(2) -0.0027(16) -0.0067(15) 0.0037(15)
O42' 0.0296(15) 0.0329(12) 0.040(2) -0.0081(12) -0.0098(11) -0.0037(11)
C43' 0.0292(18) 0.040(2) 0.041(2) -0.0027(16) -0.0067(15) 0.0037(15)
O44 0.0430(11) 0.0188(9) 0.0238(9) -0.0010(7) -0.0084(8) -0.0096(8)
C45 0.0317(14) 0.0239(14) 0.0272(14) -0.0003(11) -0.0052(11) -0.0031(11)
N46 0.0320(12) 0.0162(10) 0.0323(12) -0.0012(9) -0.0095(10) -0.0044(9)
C47 0.0375(16) 0.0231(14) 0.0345(15) 0.0028(11) -0.0068(12) -0.0017(12)
C48 0.051(2) 0.0339(17) 0.052(2) 0.0001(14) -0.0192(16) -0.0182(15)
O1S 0.0648(17) 0.0468(15) 0.0701(18) -0.0079(13) -0.0335(14) 0.0010(12)
N1S 0.0414(15) 0.0341(14) 0.0427(15) -0.0009(11) -0.0105(12) 0.0039(11)
C1S 0.0445(19) 0.0363(18) 0.057(2) -0.0013(16) -0.0154(16) 0.0012(14)
C2S 0.056(2) 0.0355(18) 0.0444(19) 0.0019(14) -0.0067(16) 0.0086(15)
C3S 0.057(2) 0.046(2) 0.0452(19) -0.0039(15) -0.0119(16) -0.0022(16)
P1A 0.0272(5) 0.0348(6) 0.0369(6) -0.0012(5) -0.0092(4) -0.0032(4)
F1A 0.0407(10) 0.0508(11) 0.0438(11) -0.0077(9) -0.0135(8) -0.0057(8)
F2A 0.0423(10) 0.0417(10) 0.0563(12) 0.0093(9) -0.0207(9) -0.0118(8)
F3A 0.0296(9) 0.0493(11) 0.0530(11) -0.0069(9) -0.0076(8) 0.0002(8)
P1B 0.1459(17) 0.0349(7) 0.0307(7) -0.0062(5) -0.0183(8) 0.0340(9)
F1B 0.147(3) 0.0521(14) 0.0415(12) -0.0088(10) -0.0077(14) 0.0325(15)
F2B 0.159(3) 0.0355(12) 0.0436(12) -0.0032(9) -0.0191(14) 0.0326(14)
F3B 0.155(3) 0.0552(14) 0.0415(12) -0.0094(11) -0.0287(15) 0.0270(15)
C1T 0.094(7) 0.099(8) 0.070(7) -0.018(6) -0.006(6) -0.008(7)
C2T 0.083(5) 0.066(5) 0.069(4) -0.002(3) -0.020(4) -0.003(4)
O3T 0.066(2) 0.075(3) 0.062(2) 0.0023(19) -0.0125(19) -0.005(2)
C4T 0.077(5) 0.088(5) 0.076(5) -0.001(4) 0.000(4) -0.001(4)
C5T 0.115(10) 0.141(11) 0.093(9) -0.035(7) -0.006(9) -0.016(9)

loop_
_atom_type_symbol
_atom_type_description
_atom_type_scat_dispersion_real
_atom_type_scat_dispersion_imag
_atom_type_scat_source
C C 0.0033 0.0016 'International Tables Vol C Tables 4.2.6.8 and 6.1.1.4'
H H 0.0000 0.0000 'International Tables Vol C Tables 4.2.6.8 and 6.1.1.4'
N N 0.0061 0.0033 'International Tables Vol C Tables 4.2.6.8 and 6.1.1.4'
O O 0.0106 0.0060 'International Tables Vol C Tables 4.2.6.8 and 6.1.1.4'
F F 0.0171 0.0103 'International Tables Vol C Tables 4.2.6.8 and 6.1.1.4'
P P 0.1023 0.0942 'International Tables Vol C Tables 4.2.6.8 and 6.1.1.4'
S S 0.1246 0.1234 'International Tables Vol C Tables 4.2.6.8 and 6.1.1.4'
Cu Cu 0.3201 1.2651 'International Tables Vol C Tables 4.2.6.8 and 6.1.1.4'

loop_
_geom_angle_atom_site_label_1
_geom_angle_atom_site_label_2
_geom_angle_atom_site_label_3
_geom_angle
_geom_angle_site_symmetry_1
_geom_angle_site_symmetry_3
O42' Cu1 O44 92.0(4) 2_666 .
O42' Cu1 O38 110.7(4) 2_666 .
O44 Cu1 O38 157.02(8) . .
O42' Cu1 N1 90.6(2) 2_666 .
O44 Cu1 N1 102.53(8) . .
O38 Cu1 N1 81.48(8) . .
O42' Cu1 O38 101.50(17) 2_666 2_666
O44 Cu1 O38 94.27(7) . 2_666
O38 Cu1 O38 78.16(7) . 2_666
N1 Cu1 O38 158.95(8) . 2_666
O42' Cu1 O42 13.75(14) 2_666 2_666
O44 Cu1 O42 91.96(9) . 2_666
O38 Cu1 O42 109.19(8) . 2_666
N1 Cu1 O42 104.01(10) . 2_666
O38 Cu1 O42 87.79(9) 2_666 2_666
O42' Cu1 S1' 28.83(18) 2_666 2_666
O44 Cu1 S1' 87.77(11) . 2_666
O38 Cu1 S1' 110.23(10) . 2_666
N1 Cu1 S1' 119.35(9) . 2_666
O38 Cu1 S1' 73.40(7) 2_666 2_666
O42 Cu1 S1' 15.35(9) 2_666 2_666
O42' Cu1 Cu1 110.8(3) 2_666 2_666
O44 Cu1 Cu1 129.70(6) . 2_666
O38 Cu1 Cu1 39.27(5) . 2_666
N1 Cu1 Cu1 120.57(6) . 2_666
O38 Cu1 Cu1 38.88(5) 2_666 2_666
O42 Cu1 Cu1 100.71(6) 2_666 2_666
S1' Cu1 Cu1 92.12(7) 2_666 2_666
O42 S1 C43 103.34(16) . .
O42 S1 C39 101.47(13) . .
C43 S1 C39 101.76(16) . .
O42' S1' C43' 101.4(7) . .
O42' S1' C39 135.5(4) . .
C43' S1' C39 103.8(6) . .
C5 N1 C2 107.0(2) . .
C5 N1 Cu1 113.72(16) . .
C2 N1 Cu1 139.25(17) . .
C3 C2 N1 108.3(2) . .
C3 C2 C6 128.4(2) . .
N1 C2 C6 123.3(2) . .
C2 C3 N4 106.7(2) . .
C2 C3 C12 129.3(2) . .
N4 C3 C12 124.0(2) . .
C5 N4 C3 106.9(2) . .
C5 N4 C18 129.2(2) . .
C3 N4 C18 122.9(2) . .
N1 C5 N4 111.0(2) . .
N1 C5 C19 118.6(2) . .
N4 C5 C19 130.2(2) . .
C7 C6 C11 119.1(2) . .
C7 C6 C2 119.7(2) . .
C11 C6 C2 121.2(2) . .
C8 C7 C6 120.2(3) . .
C8 C7 H7 119.9 . .
C6 C7 H7 119.9 . .
C9 C8 C7 120.4(3) . .
C9 C8 H8 119.8 . .
C7 C8 H8 119.8 . .
C8 C9 C10 119.8(3) . .
C8 C9 H9 120.1 . .
C10 C9 H9 120.1 . .
C9 C10 C11 120.5(3) . .
C9 C10 H10 119.8 . .
C11 C10 H10 119.8 . .
C10 C11 C6 120.0(3) . .
C10 C11 H11 120.0 . .
C6 C11 H11 120.0 . .
C13 C12 C17 118.9(3) . .
C13 C12 C3 120.3(3) . .
C17 C12 C3 120.5(3) . .
C12 C13 C14 119.9(3) . .
C12 C13 H13 120.1 . .
C14 C13 H13 120.1 . .
C15 C14 C13 120.6(4) . .
C15 C14 H14 119.7 . .
C13 C14 H14 119.7 . .
C14 C15 C16 120.4(3) . .
C14 C15 H15 119.8 . .
C16 C15 H15 119.8 . .
C15 C16 C17 119.7(4) . .
C15 C16 H16 120.2 . .
C17 C16 H16 120.2 . .
C16 C17 C12 120.5(3) . .
C16 C17 H17 119.8 . .
C12 C17 H17 119.8 . .
N4 C18 H18A 109.3 . .
N4 C18 H18B 109.4 . .
H18A C18 H18B 109.5 . .
N4 C18 H18C 109.7 . .
H18A C18 H18C 109.5 . .
H18B C18 H18C 109.5 . .
O38 C19 C20 108.84(19) . .
O38 C19 C5 103.55(19) . .
C20 C19 C5 111.6(2) . .
O38 C19 C39 109.8(2) . .
C20 C19 C39 114.2(2) . .
C5 C19 C39 108.34(19) . .
N21 C20 N24 111.6(2) . .
N21 C20 C19 126.3(2) . .
N24 C20 C19 122.0(2) . .
C20 N21 C22 106.2(2) . .
N21 C22 C23 109.8(2) . .
N21 C22 C25 119.7(2) . .
C23 C22 C25 130.5(2) . .
C22 C23 N24 105.5(2) . .
C22 C23 C31 132.5(2) . .
N24 C23 C31 121.9(2) . .
C20 N24 C23 106.9(2) . .
C20 N24 C37 128.1(2) . .
C23 N24 C37 125.0(2) . .
C30 C25 C26 118.3(2) . .
C30 C25 C22 122.2(3) . .
C26 C25 C22 119.5(2) . .
C27 C26 C25 120.8(3) . .
C27 C26 H26 119.6 . .
C25 C26 H26 119.6 . .
C26 C27 C28 120.3(3) . .
C26 C27 H27 119.9 . .
C28 C27 H27 119.9 . .
C29 C28 C27 119.8(3) . .
C29 C28 H28 120.1 . .
C27 C28 H28 120.1 . .
C28 C29 C30 120.3(3) . .
C28 C29 H29 119.9 . .
C30 C29 H29 119.9 . .
C25 C30 C29 120.6(3) . .
C25 C30 H30 119.7 . .
C29 C30 H30 119.7 . .
C36 C31 C32 118.7(3) . .
C36 C31 C23 121.5(2) . .
C32 C31 C23 119.8(2) . .
C33 C32 C31 120.6(3) . .
C33 C32 H32 119.7 . .
C31 C32 H32 119.7 . .
C34 C33 C32 119.9(3) . .
C34 C33 H33 120.1 . .
C32 C33 H33 120.1 . .
C33 C34 C35 120.2(3) . .
C33 C34 H34 119.9 . .
C35 C34 H34 119.9 . .
C36 C35 C34 119.8(3) . .
C36 C35 H35 120.1 . .
C34 C35 H35 120.1 . .
C35 C36 C31 120.8(3) . .
C35 C36 H36 119.6 . .
C31 C36 H36 119.6 . .
N24 C37 H37A 109.5 . .
N24 C37 H37B 109.5 . .
H37A C37 H37B 109.5 . .
N24 C37 H37C 109.4 . .
H37A C37 H37C 109.5 . .
H37B C37 H37C 109.5 . .
C19 O38 Cu1 117.43(14) . .
C19 O38 Cu1 133.56(15) . 2_666
Cu1 O38 Cu1 101.84(7) . 2_666
C40 C39 C41 109.1(2) . .
C40 C39 C19 111.1(2) . .
C41 C39 C19 113.7(2) . .
C40 C39 S1 112.2(2) . .
C41 C39 S1 107.05(19) . .
C19 C39 S1 103.58(16) . .
C40 C39 S1' 86.6(2) . .
C41 C39 S1' 123.1(2) . .
C19 C39 S1' 109.8(2) . .
C39 C40 H40A 109.3 . .
C39 C40 H40B 109.6 . .
H40A C40 H40B 109.5 . .
C39 C40 H40C 109.5 . .
H40A C40 H40C 109.5 . .
H40B C40 H40C 109.5 . .
C39 C41 H41A 109.5 . .
C39 C41 H41B 109.4 . .
H41A C41 H41B 109.5 . .
C39 C41 H41C 109.6 . .
H41A C41 H41C 109.5 . .
H41B C41 H41C 109.5 . .
S1 O42 Cu1 106.90(14) . 2_666
S1 C43 H43A 109.5 . .
S1 C43 H43B 109.5 . .
H43A C43 H43B 109.5 . .
S1 C43 H43C 109.5 . .
H43A C43 H43C 109.5 . .
H43B C43 H43C 109.5 . .
S1 C43 H43F 68.7 . .
H43A C43 H43F 84.7 . .
H43B C43 H43F 59.3 . .
H43C C43 H43F 165.0 . .
S1' O42' Cu1 111.7(5) . 2_666
S1' C43' H43D 109.5 . .
S1' C43' H43E 109.5 . .
H43D C43' H43E 109.5 . .
S1' C43' H43F 109.5 . .
H43D C43' H43F 109.5 . .
H43E C43' H43F 109.5 . .
C45 O44 Cu1 125.69(17) . .
O44 C45 N46 122.8(3) . .
O44 C45 H45 118.6 . .
N46 C45 H45 118.6 . .
C45 N46 C47 121.8(2) . .
C45 N46 C48 120.2(2) . .
C47 N46 C48 117.8(2) . .
N46 C47 H47A 109.3 . .
N46 C47 H47B 109.7 . .
H47A C47 H47B 109.5 . .
N46 C47 H47C 109.5 . .
H47A C47 H47C 109.5 . .
H47B C47 H47C 109.5 . .
N46 C48 H48A 109.4 . .
N46 C48 H48B 109.5 . .
H48A C48 H48B 109.5 . .
N46 C48 H48C 109.5 . .
H48A C48 H48C 109.5 . .
H48B C48 H48C 109.5 . .
C1S N1S C2S 120.3(3) . .
C1S N1S C3S 121.3(3) . .
C2S N1S C3S 118.3(3) . .
O1S C1S N1S 125.4(3) . .
O1S C1S H1S 117.3 . .
N1S C1S H1S 117.3 . .
N1S C2S H2SA 109.6 . .
N1S C2S H2SB 109.2 . .
H2SA C2S H2SB 109.5 . .
N1S C2S H2SC 109.5 . .
H2SA C2S H2SC 109.5 . .
H2SB C2S H2SC 109.5 . .
N1S C3S H3SA 109.6 . .
N1S C3S H3SB 109.3 . .
H3SA C3S H3SB 109.5 . .
N1S C3S H3SC 109.5 . .
H3SA C3S H3SC 109.5 . .
H3SB C3S H3SC 109.5 . .
F3A P1A F3A 180.0 . 2_756
F3A P1A F1A 89.59(9) . .
F3A P1A F1A 90.41(9) 2_756 .
F3A P1A F1A 90.41(9) . 2_756
F3A P1A F1A 89.59(9) 2_756 2_756
F1A P1A F1A 180.0 . 2_756
F3A P1A F2A 89.69(10) . .
F3A P1A F2A 90.31(10) 2_756 .
F1A P1A F2A 89.85(10) . .
F1A P1A F2A 90.15(10) 2_756 .
F3A P1A F2A 90.31(10) . 2_756
F3A P1A F2A 89.69(10) 2_756 2_756
F1A P1A F2A 90.15(10) . 2_756
F1A P1A F2A 89.85(10) 2_756 2_756
F2A P1A F2A 179.998(1) . 2_756
F3B P1B F3B 180.0 2_565 .
F3B P1B F1B 91.06(15) 2_565 2_565
F3B P1B F1B 88.94(15) . 2_565
F3B P1B F1B 88.94(15) 2_565 .
F3B P1B F1B 91.06(15) . .
F1B P1B F1B 180.0 2_565 .
F3B P1B F2B 89.83(13) 2_565 .
F3B P1B F2B 90.17(13) . .
F1B P1B F2B 89.75(13) 2_565 .
F1B P1B F2B 90.25(13) . .
F3B P1B F2B 90.17(13) 2_565 2_565
F3B P1B F2B 89.83(13) . 2_565
F1B P1B F2B 90.25(13) 2_565 2_565
F1B P1B F2B 89.75(13) . 2_565
F2B P1B F2B 180.0 . 2_565
C2T C1T H1TA 108.2 . .
C2T C1T H1TB 108.9 . .
H1TA C1T H1TB 109.5 . .
C2T C1T H1TC 111.3 . .
H1TA C1T H1TC 109.5 . .
H1TB C1T H1TC 109.5 . .
O3T C2T C1T 105.6(5) . .
O3T C2T H2T1 110.6 . .
C1T C2T H2T1 110.6 . .
O3T C2T H2T2 110.6 . .
C1T C2T H2T2 110.6 . .
H2T1 C2T H2T2 108.8 . .
C4T O3T C2T 116.6(5) . .
O3T C4T C5T 104.4(6) . .
O3T C4T H4T1 110.9 . .
C5T C4T H4T1 110.9 . .
O3T C4T H4T2 110.9 . .
C5T C4T H4T2 110.9 . .
H4T1 C4T H4T2 108.9 . .
C4T C5T H5TA 109.2 . .
C4T C5T H5TB 107.3 . .
H5TA C5T H5TB 109.5 . .
C4T C5T H5TC 111.9 . .
H5TA C5T H5TC 109.5 . .
H5TB C5T H5TC 109.5 . .

loop_
_geom_bond_atom_site_label_1
_geom_bond_atom_site_label_2
_geom_bond_distance
_geom_bond_site_symmetry_2
Cu1 O42' 1.909(9) 2_666
Cu1 O44 1.9369(18) .
Cu1 O38 1.9436(16) .
Cu1 N1 1.958(2) .
Cu1 O38 1.9599(16) 2_666
Cu1 O42 2.277(2) 2_666
Cu1 Cu1 3.0302(7) 2_666
S1 O42 1.463(3) .
S1 C43 1.797(3) .
S1 C39 1.871(3) .
S1' O42' 1.447(4) .
S1' C43' 1.798(5) .
S1' C39 1.895(4) .
N1 C5 1.324(3) .
N1 C2 1.385(3) .
C2 C3 1.365(4) .
C2 C6 1.472(3) .
C3 N4 1.394(3) .
C3 C12 1.471(3) .
N4 C5 1.346(3) .
N4 C18 1.466(3) .
C5 C19 1.540(3) .
C6 C7 1.389(4) .
C6 C11 1.392(4) .
C7 C8 1.386(4) .
C7 H7 0.9500 .
C8 C9 1.377(4) .
C8 H8 0.9500 .
C9 C10 1.379(5) .
C9 H9 0.9500 .
C10 C11 1.386(4) .
C10 H10 0.9500 .
C11 H11 0.9500 .
C12 C13 1.373(4) .
C12 C17 1.390(4) .
C13 C14 1.390(5) .
C13 H13 0.9500 .
C14 C15 1.353(6) .
C14 H14 0.9500 .
C15 C16 1.370(6) .
C15 H15 0.9500 .
C16 C17 1.379(4) .
C16 H16 0.9500 .
C17 H17 0.9500 .
C18 H18A 0.9799 .
C18 H18B 0.9801 .
C18 H18C 0.9800 .
C19 O38 1.417(3) .
C19 C20 1.518(3) .
C19 C39 1.588(4) .
C20 N21 1.312(3) .
C20 N24 1.366(3) .
N21 C22 1.379(3) .
C22 C23 1.379(4) .
C22 C25 1.478(3) .
C23 N24 1.387(3) .
C23 C31 1.472(4) .
N24 C37 1.460(3) .
C25 C30 1.393(4) .
C25 C26 1.401(4) .
C26 C27 1.382(4) .
C26 H26 0.9500 .
C27 C28 1.386(5) .
C27 H27 0.9500 .
C28 C29 1.377(5) .
C28 H28 0.9500 .
C29 C30 1.395(4) .
C29 H29 0.9500 .
C30 H30 0.9500 .
C31 C36 1.391(4) .
C31 C32 1.396(4) .
C32 C33 1.390(4) .
C32 H32 0.9500 .
C33 C34 1.381(4) .
C33 H33 0.9500 .
C34 C35 1.387(4) .
C34 H34 0.9500 .
C35 C36 1.387(4) .
C35 H35 0.9500 .
C36 H36 0.9500 .
C37 H37A 0.9799 .
C37 H37B 0.9800 .
C37 H37C 0.9800 .
O38 Cu1 1.9599(16) 2_666
C39 C40 1.514(4) .
C39 C41 1.541(4) .
C40 H40A 0.9801 .
C40 H40B 0.9799 .
C40 H40C 0.9800 .
C41 H41A 0.9800 .
C41 H41B 0.9800 .
C41 H41C 0.9800 .
O42 Cu1 2.277(2) 2_666
C43 H43A 0.9800 .
C43 H43B 0.9800 .
C43 H43C 0.9800 .
C43 H43F 1.0943 .
O42' Cu1 1.909(9) 2_666
C43' H43D 0.9800 .
C43' H43E 0.9800 .
C43' H43F 0.9800 .
O44 C45 1.249(3) .
C45 N46 1.308(3) .
C45 H45 0.9500 .
N46 C47 1.452(3) .
N46 C48 1.460(4) .
C47 H47A 0.9799 .
C47 H47B 0.9800 .
C47 H47C 0.9801 .
C48 H48A 0.9800 .
C48 H48B 0.9799 .
C48 H48C 0.9800 .
O1S C1S 1.222(4) .
N1S C1S 1.313(4) .
N1S C2S 1.449(4) .
N1S C3S 1.459(4) .
C1S H1S 0.9500 .
C2S H2SA 0.9800 .
C2S H2SB 0.9799 .
C2S H2SC 0.9799 .
C3S H3SA 0.9800 .
C3S H3SB 0.9800 .
C3S H3SC 0.9801 .
P1A F3A 1.5922(17) .
P1A F3A 1.5922(17) 2_756
P1A F1A 1.5988(17) .
P1A F1A 1.5989(17) 2_756
P1A F2A 1.6090(18) .
P1A F2A 1.6091(18) 2_756
P1B F3B 1.586(3) 2_565
P1B F3B 1.586(3) .
P1B F1B 1.598(3) 2_565
P1B F1B 1.598(3) .
P1B F2B 1.601(2) .
P1B F2B 1.601(2) 2_565
C1T C2T 1.516(4) .
C1T H1TA 0.9799 .
C1T H1TB 0.9799 .
C1T H1TC 0.9801 .
C2T O3T 1.405(4) .
C2T H2T1 0.9900 .
C2T H2T2 0.9900 .
O3T C4T 1.403(4) .
C4T C5T 1.521(4) .
C4T H4T1 0.9900 .
C4T H4T2 0.9900 .
C5T H5TA 0.9800 .
C5T H5TB 0.9799 .
C5T H5TC 0.9800 .

loop_
_geom_torsion_atom_site_label_1
_geom_torsion_atom_site_label_2
_geom_torsion_atom_site_label_3
_geom_torsion_atom_site_label_4
_geom_torsion
_geom_torsion_site_symmetry_1
_geom_torsion_site_symmetry_4
O42' Cu1 N1 C5 119.0(4) 2_666 .
O44 Cu1 N1 C5 -148.79(18) . .
O38 Cu1 N1 C5 8.18(17) . .
O38 Cu1 N1 C5 -6.6(3) 2_666 .
O42 Cu1 N1 C5 115.95(18) 2_666 .
S1' Cu1 N1 C5 116.65(19) 2_666 .
Cu1 Cu1 N1 C5 4.2(2) 2_666 .
O42' Cu1 N1 C2 -62.7(5) 2_666 .
O44 Cu1 N1 C2 29.5(3) . .
O38 Cu1 N1 C2 -173.5(3) . .
O38 Cu1 N1 C2 171.7(2) 2_666 .
O42 Cu1 N1 C2 -65.7(3) 2_666 .
S1' Cu1 N1 C2 -65.0(3) 2_666 .
Cu1 Cu1 N1 C2 -177.4(2) 2_666 .
C5 N1 C2 C3 -0.4(3) . .
Cu1 N1 C2 C3 -178.8(2) . .
C5 N1 C2 C6 -178.3(2) . .
Cu1 N1 C2 C6 3.3(4) . .
N1 C2 C3 N4 -0.1(3) . .
C6 C2 C3 N4 177.7(2) . .
N1 C2 C3 C12 177.6(3) . .
C6 C2 C3 C12 -4.6(5) . .
C2 C3 N4 C5 0.5(3) . .
C12 C3 N4 C5 -177.4(2) . .
C2 C3 N4 C18 -169.5(2) . .
C12 C3 N4 C18 12.7(4) . .
C2 N1 C5 N4 0.7(3) . .
Cu1 N1 C5 N4 179.56(16) . .
C2 N1 C5 C19 -175.1(2) . .
Cu1 N1 C5 C19 3.8(3) . .
C3 N4 C5 N1 -0.7(3) . .
C18 N4 C5 N1 168.4(3) . .
C3 N4 C5 C19 174.4(2) . .
C18 N4 C5 C19 -16.5(4) . .
C3 C2 C6 C7 -133.1(3) . .
N1 C2 C6 C7 44.4(4) . .
C3 C2 C6 C11 46.5(4) . .
N1 C2 C6 C11 -136.0(3) . .
C11 C6 C7 C8 -1.1(4) . .
C2 C6 C7 C8 178.4(3) . .
C6 C7 C8 C9 0.6(5) . .
C7 C8 C9 C10 0.5(5) . .
C8 C9 C10 C11 -1.0(5) . .
C9 C10 C11 C6 0.5(5) . .
C7 C6 C11 C10 0.6(4) . .
C2 C6 C11 C10 -179.0(3) . .
C2 C3 C12 C13 59.7(4) . .
N4 C3 C12 C13 -122.9(3) . .
C2 C3 C12 C17 -114.3(3) . .
N4 C3 C12 C17 63.0(4) . .
C17 C12 C13 C14 1.9(5) . .
C3 C12 C13 C14 -172.2(3) . .
C12 C13 C14 C15 -0.8(5) . .
C13 C14 C15 C16 -0.9(6) . .
C14 C15 C16 C17 1.3(5) . .
C15 C16 C17 C12 -0.1(5) . .
C13 C12 C17 C16 -1.5(5) . .
C3 C12 C17 C16 172.6(3) . .
N1 C5 C19 O38 -17.9(3) . .
N4 C5 C19 O38 167.2(2) . .
N1 C5 C19 C20 -134.8(2) . .
N4 C5 C19 C20 50.3(3) . .
N1 C5 C19 C39 98.6(3) . .
N4 C5 C19 C39 -76.3(3) . .
O38 C19 C20 N21 124.6(2) . .
C5 C19 C20 N21 -121.7(3) . .
C39 C19 C20 N21 1.6(3) . .
O38 C19 C20 N24 -52.9(3) . .
C5 C19 C20 N24 60.8(3) . .
C39 C19 C20 N24 -175.9(2) . .
N24 C20 N21 C22 0.6(3) . .
C19 C20 N21 C22 -177.1(2) . .
C20 N21 C22 C23 0.0(3) . .
C20 N21 C22 C25 -178.4(2) . .
N21 C22 C23 N24 -0.6(3) . .
C25 C22 C23 N24 177.5(2) . .
N21 C22 C23 C31 175.8(2) . .
C25 C22 C23 C31 -6.1(5) . .
N21 C20 N24 C23 -1.0(3) . .
C19 C20 N24 C23 176.8(2) . .
N21 C20 N24 C37 -179.5(2) . .
C19 C20 N24 C37 -1.7(4) . .
C22 C23 N24 C20 0.9(3) . .
C31 C23 N24 C20 -175.9(2) . .
C22 C23 N24 C37 179.5(2) . .
C31 C23 N24 C37 2.6(4) . .
N21 C22 C25 C30 151.7(2) . .
C23 C22 C25 C30 -26.3(4) . .
N21 C22 C25 C26 -25.9(3) . .
C23 C22 C25 C26 156.1(3) . .
C30 C25 C26 C27 -0.4(4) . .
C22 C25 C26 C27 177.4(2) . .
C25 C26 C27 C28 -0.8(4) . .
C26 C27 C28 C29 1.5(5) . .
C27 C28 C29 C30 -1.0(5) . .
C26 C25 C30 C29 0.9(4) . .
C22 C25 C30 C29 -176.8(2) . .
C28 C29 C30 C25 -0.2(4) . .
C22 C23 C31 C36 121.5(3) . .
N24 C23 C31 C36 -62.6(3) . .
C22 C23 C31 C32 -60.3(4) . .
N24 C23 C31 C32 115.6(3) . .
C36 C31 C32 C33 -0.6(4) . .
C23 C31 C32 C33 -178.9(3) . .
C31 C32 C33 C34 0.4(5) . .
C32 C33 C34 C35 0.5(5) . .
C33 C34 C35 C36 -1.2(5) . .
C34 C35 C36 C31 1.0(5) . .
C32 C31 C36 C35 0.0(4) . .
C23 C31 C36 C35 178.2(3) . .
C20 C19 O38 Cu1 143.57(16) . .
C5 C19 O38 Cu1 24.7(2) . .
C39 C19 O38 Cu1 -90.77(19) . .
C20 C19 O38 Cu1 -72.1(3) . 2_666
C5 C19 O38 Cu1 169.11(15) . 2_666
C39 C19 O38 Cu1 53.6(3) . 2_666
O42' Cu1 O38 C19 -107.6(2) 2_666 .
O44 Cu1 O38 C19 81.9(2) . .
N1 Cu1 O38 C19 -20.18(17) . .
O38 Cu1 O38 C19 154.5(2) 2_666 .
O42 Cu1 O38 C19 -122.13(17) 2_666 .
S1' Cu1 O38 C19 -138.40(16) 2_666 .
Cu1 Cu1 O38 C19 154.5(2) 2_666 .
O42' Cu1 O38 Cu1 98.0(2) 2_666 2_666
O44 Cu1 O38 Cu1 -72.58(19) . 2_666
N1 Cu1 O38 Cu1 -174.63(9) . 2_666
O42 Cu1 O38 Cu1 83.41(10) 2_666 2_666
S1' Cu1 O38 Cu1 67.14(10) 2_666 2_666
O38 C19 C39 C40 57.1(3) . .
C20 C19 C39 C40 179.6(2) . .
C5 C19 C39 C40 -55.3(3) . .
O38 C19 C39 C41 -179.3(2) . .
C20 C19 C39 C41 -56.8(3) . .
C5 C19 C39 C41 68.2(3) . .
O38 C19 C39 S1 -63.5(2) . .
C20 C19 C39 S1 59.0(2) . .
C5 C19 C39 S1 -175.93(16) . .
O38 C19 C39 S1' -37.0(3) . .
C20 C19 C39 S1' 85.5(3) . .
C5 C19 C39 S1' -149.4(2) . .
O42 S1 C39 C40 -32.5(2) . .
C43 S1 C39 C40 74.0(2) . .
O42 S1 C39 C41 -152.1(2) . .
C43 S1 C39 C41 -45.7(2) . .
O42 S1 C39 C19 87.44(19) . .
C43 S1 C39 C19 -166.14(19) . .
O42' S1' C39 C40 -83.9(10) . .
C43' S1' C39 C40 153.4(6) . .
O42' S1' C39 C41 165.5(9) . .
C43' S1' C39 C41 42.7(6) . .
O42' S1' C39 C19 27.4(10) . .
C43' S1' C39 C19 -95.4(6) . .
C43 S1 O42 Cu1 177.05(15) . 2_666
C39 S1 O42 Cu1 -77.77(13) . 2_666
C43' S1' O42' Cu1 107.8(7) . 2_666
C39 S1' O42' Cu1 -15.7(13) . 2_666
O42' Cu1 O44 C45 122.6(3) 2_666 .
O38 Cu1 O44 C45 -66.3(3) . .
N1 Cu1 O44 C45 31.5(2) . .
O38 Cu1 O44 C45 -135.7(2) 2_666 .
O42 Cu1 O44 C45 136.3(2) 2_666 .
Cu1 Cu1 O44 C45 -118.0(2) 2_666 .
Cu1 O44 C45 N46 -164.0(2) . .
O44 C45 N46 C47 5.6(4) . .
O44 C45 N46 C48 -179.5(3) . .
C2S N1S C1S O1S -2.3(6) . .
C3S N1S C1S O1S 174.8(4) . .
C1T C2T O3T C4T 178.2(11) . .
C2T O3T C4T C5T 177.9(12) . .
